data_8103820
loop_
_publ_author_name
'Krivovichev, S.V.'
'Burns, P.C.'

_publ_section_title
;
 Crystal chemistry of lead oxide phosphates: crystal structures of Pb4 O
 (P O4)2, Pb8 O5 (P O4)2 and Pb10 (P O4)6 O
;
_journal_name_full 'Zeitschrift fuer Kristallographie (149,1979-)'
_journal_page_first 357
_journal_page_last 365
_journal_volume 218
_journal_year 2003
_chemical_formula_sum 'O25 P6 Pb10'
_chemical_name_systematic 'Pb10 (P O4)6 O'
_space_group_IT_number 176
_symmetry_space_group_name_Hall '-P 6c'
_symmetry_space_group_name_H-M 'P 63/m'
_cell_angle_alpha 90
_cell_angle_beta 90
_cell_angle_gamma 120
_cell_formula_units_Z 1
_cell_length_a 9.865
_cell_length_b 9.865
_cell_length_c 7.4306
_cell_volume 626.251
_citation_journal_id_ASTM ZEKRDZ
_cod_data_source_file Krivovichev_ZEKRDZ_2003_1127.cif
_cod_data_source_block O25P6Pb10
_cod_original_cell_volume 626.2513
_cod_database_code 8103820

loop_
_symmetry_equiv_pos_as_xyz
x,y,z
x-y,x,z+1/2
-y,x-y,z
-x,-y,z+1/2
-x+y,-x,z
y,-x+y,z+1/2
-x,-y,-z
-x+y,-x,-z-1/2
y,-x+y,-z
x,y,-z-1/2
x-y,x,-z
-y,x-y,-z-1/2

loop_
_atom_site_label
_atom_site_type_symbol
_atom_site_fract_x
_atom_site_fract_y
_atom_site_fract_z
_atom_site_occupancy
_atom_site_U_iso_or_equiv
O3 O-2 0.5306 0.4147 0.25 1 0.0
Pb1 Pb+2 0.00056 0.75351 0.25 1 0.0
O1 O-2 0.5134 0.6639 0.25 1 0.0
O4 O-2 0 0 0.1342 0.25 0.0
O2 O-2 0.7358 0.6528 0.0835 1 0.0
P1 P+5 0.6274 0.5981 0.25 1 0.0
Pb2 Pb+2 0.6667 0.3333 -0.00353 1 0.0
